data_7129876
loop_
_publ_author_name
'Yang, Xifa'
'Zhang, Jing Jing'
'Zhang, Mengying'
'Lu, Mingxin'
'He, Yuhao'
'Li, Song'
'fan, liangxin'
'Zhang, Xinle'
'Wu, Jia-Kai'

_publ_section_title
;
 Synthesis of Polycyclic Spiropyrans via Rh(III)-Catalyzed Twofold C-H
 Annulation of 3-aryl-2H-benzo[b][1,4]oxazines with Diazo Ketoesters
;
_journal_name_full 'Chemical Communications'
_journal_paper_doi 10.1039/D2CC00916A
_journal_year 2022
_chemical_formula_moiety 'C24 H20 Br N O6'
_chemical_formula_sum 'C24 H20 Br N O6'
_chemical_formula_weight 498.32
_space_group_crystal_system triclinic
_space_group_IT_number 2
_space_group_name_Hall '-P 1'
_space_group_name_H-M_alt 'P -1'
_atom_sites_solution_hydrogens geom
_atom_sites_solution_primary iterative
_audit_block_doi 10.5517/ccdc.csd.cc28px30
_audit_creation_date 2021-07-01
_audit_creation_method
;
Olex2 1.2
(compiled 2018.05.29 svn.r3508 for OlexSys, GUI svn.r5506)
;
_audit_update_record
;
2021-08-28 deposited with the CCDC.	2022-03-18 downloaded from the CCDC.
;
_cell_angle_alpha 115.315(9)
_cell_angle_beta 103.598(7)
_cell_angle_gamma 101.463(7)
_cell_formula_units_Z 2
_cell_length_a 10.6396(8)
_cell_length_b 11.0916(11)
_cell_length_c 11.1581(9)
_cell_measurement_reflns_used 2405
_cell_measurement_temperature 293(2)
_cell_measurement_theta_max 68.1800
_cell_measurement_theta_min 4.5230
_cell_volume 1087.8(2)
_computing_cell_refinement 'CrysAlisPro 1.171.40.53 (Rigaku OD, 2019)'
_computing_data_collection 'CrysAlisPro 1.171.40.53 (Rigaku OD, 2019)'
_computing_data_reduction 'CrysAlisPro 1.171.40.53 (Rigaku OD, 2019)'
_computing_molecular_graphics 'Olex2 (Dolomanov et al., 2009)'
_computing_publication_material 'Olex2 (Dolomanov et al., 2009)'
_computing_structure_refinement 'ShelXL (Sheldrick, 2015)'
_computing_structure_solution
;
Superflip (Palatinus & Chapuis, 2007;Palatinus & van der Lee, 2008;
Palatinus et al., 2012)
;
_diffrn_ambient_temperature 293(2)
_diffrn_detector 'CCD plate'
_diffrn_detector_area_resol_mean 16.2312
_diffrn_detector_type Eos
_diffrn_measured_fraction_theta_full 1.000
_diffrn_measured_fraction_theta_max 1.000
_diffrn_measurement_details
;
List of Runs (angles in degrees, time in seconds):

  # Type    Start    End  Width  t~exp~   \w     \q     \k     \f   Frames
#--------------------------------------------------------------------------
  1  \w   -102.00 -15.00   1.00    1.00    --  -33.50 -57.00 -60.00   87
  2  \w     -4.00  77.00   1.00    1.00    --   36.47 -99.00 120.00   81
  3  \w     18.00 105.00   1.00    1.00    --   36.47  57.00  90.00   87
  4  \w     -4.00  77.00   1.00    1.00    --   36.47 -99.00 -30.00   81
  5  \w    -34.00  59.00   1.00    1.00    --   36.47 -37.00-180.00   93
  6  \w     57.00 110.00   1.00    1.00    --   36.47 178.00  30.00   53
  7  \w    -34.00  59.00   1.00    1.00    --   36.47 -37.00 -60.00   93
  8  \w    -33.00  65.00   1.00    1.00    --   36.47 -77.00-150.00   98
  9  \w     18.00 105.00   1.00    1.00    --   36.47  57.00-180.00   87
 10  \w     37.00 112.00   1.00    2.50    --  108.00-111.00-120.00   75
 11  \w     43.00 125.00   1.00    2.50    --  108.00 -61.00-150.00   82
 12  \w    145.00 174.00   1.00    2.50    --  108.00  61.00-150.00   29
 13  \w     57.00 118.00   1.00    2.50    --  108.00 -77.00 120.00   61
 14  \w    128.00 155.00   1.00    2.50    --  108.00  30.00  30.00   27
 15  \w     40.00 106.00   1.00    2.50    --  108.00-111.00 120.00   66
 16  \w     75.00 112.00   1.00    2.50    --  108.00-111.00 -30.00   37
 17  \w     52.00  96.00   1.00    2.50    --  108.00 -94.00  30.00   44
 18  \w     86.00 137.00   1.00    2.50    --  108.00  30.00 120.00   51
 19  \w     38.00 124.00   1.00    2.50    --  108.00 -30.00 120.00   86
 20  \w     39.00 106.00   1.00    2.50    --  108.00 -45.00  60.00   67
 21  \w     47.00 141.00   1.00    2.50    --  108.00 -15.00 -90.00   94
 22  \w     40.00  66.00   1.00    2.50    --  108.00-111.00 -30.00   26
 23  \w     41.00 127.00   1.00    2.50    --  108.00 -61.00 -60.00   86
 24  \w     63.00 168.00   1.00    2.50    --  108.00  15.00 -30.00  105
;
_diffrn_measurement_device 'four-circle diffractometer'
_diffrn_measurement_device_type 'Xcalibur, Eos, Gemini'
_diffrn_measurement_method '\w scans'
_diffrn_orient_matrix_type 'CrysAlisPro convention (1999,Acta A55,543-557)'
_diffrn_orient_matrix_UB_11 0.0323910000
_diffrn_orient_matrix_UB_12 -0.1363764000
_diffrn_orient_matrix_UB_13 -0.0254505000
_diffrn_orient_matrix_UB_21 -0.0827271000
_diffrn_orient_matrix_UB_22 -0.0212342000
_diffrn_orient_matrix_UB_23 0.0899716000
_diffrn_orient_matrix_UB_31 -0.1311923000
_diffrn_orient_matrix_UB_32 -0.0875036000
_diffrn_orient_matrix_UB_33 -0.1344888000
_diffrn_radiation_monochromator graphite
_diffrn_radiation_probe x-ray
_diffrn_radiation_type CuK\a
_diffrn_radiation_wavelength 1.54184
_diffrn_reflns_av_R_equivalents 0.0286
_diffrn_reflns_av_unetI/netI 0.0429
_diffrn_reflns_Laue_measured_fraction_full 1.000
_diffrn_reflns_Laue_measured_fraction_max 1.000
_diffrn_reflns_limit_h_max 12
_diffrn_reflns_limit_h_min -12
_diffrn_reflns_limit_k_max 13
_diffrn_reflns_limit_k_min -13
_diffrn_reflns_limit_l_max 13
_diffrn_reflns_limit_l_min -13
_diffrn_reflns_number 7827
_diffrn_reflns_point_group_measured_fraction_full 1.000
_diffrn_reflns_point_group_measured_fraction_max 1.000
_diffrn_reflns_theta_full 67.064
_diffrn_reflns_theta_max 67.064
_diffrn_reflns_theta_min 4.548
_diffrn_source 'fine-focus sealed X-ray tube'
_diffrn_source_type 'Enhance (Cu) X-ray Source'
_exptl_absorpt_coefficient_mu 2.936
_exptl_absorpt_correction_T_max 1.00000
_exptl_absorpt_correction_T_min 0.89857
_exptl_absorpt_correction_type multi-scan
_exptl_absorpt_process_details
;
CrysAlisPro 1.171.40.53 (Rigaku Oxford Diffraction, 2019)
Empirical absorption correction using spherical harmonics,
 implemented in SCALE3 ABSPACK scaling algorithm.
;
_exptl_crystal_colour colourless
_exptl_crystal_colour_primary colourless
_exptl_crystal_density_diffrn 1.521
_exptl_crystal_description block
_exptl_crystal_F_000 508
_exptl_crystal_size_max 0.16
_exptl_crystal_size_mid 0.12
_exptl_crystal_size_min 0.1
_refine_diff_density_max 0.551
_refine_diff_density_min -0.392
_refine_diff_density_rms 0.060
_refine_ls_extinction_method none
_refine_ls_goodness_of_fit_ref 1.037
_refine_ls_hydrogen_treatment constr
_refine_ls_matrix_type full
_refine_ls_number_parameters 293
_refine_ls_number_reflns 3878
_refine_ls_number_restraints 0
_refine_ls_restrained_S_all 1.037
_refine_ls_R_factor_all 0.0664
_refine_ls_R_factor_gt 0.0490
_refine_ls_shift/su_max 0.000
_refine_ls_shift/su_mean 0.000
_refine_ls_structure_factor_coef Fsqd
_refine_ls_weighting_details 'w=1/[\s^2^(Fo^2^)+(0.0692P)^2^+0.2797P] where P=(Fo^2^+2Fc^2^)/3'
_refine_ls_weighting_scheme calc
_refine_ls_wR_factor_gt 0.1260
_refine_ls_wR_factor_ref 0.1411
_reflns_Friedel_coverage 0.000
_reflns_number_gt 2925
_reflns_number_total 3878
_reflns_threshold_expression 'I > 2\s(I)'
_cod_data_source_file d2cc00916a2.cif
_cod_data_source_block 202106187
_cod_original_cell_volume 1087.78(18)
_cod_database_code 7129876
_shelx_shelxl_version_number 2014/7
_chemical_oxdiff_formula C30H3O5N2S1
_chemical_oxdiff_usercomment r
_shelx_space_group_comment
;
The symmetry employed for this shelxl refinement is uniquely defined
by the following loop, which should always be used as a source of
symmetry information in preference to the above space-group names.
They are only intended as comments.
;
_shelx_estimated_absorpt_t_max 0.758
_shelx_estimated_absorpt_t_min 0.651
_reflns_odcompleteness_completeness 99.97
_reflns_odcompleteness_iscentric 1
_reflns_odcompleteness_theta 66.97
_olex2_refinement_description
;
1. Fixed Uiso
 At 1.2 times of:
  All C(H) groups, All C(H,H) groups
 At 1.5 times of:
  All C(H,H,H) groups
2.a Secondary CH2 refined with riding coordinates:
 C10(H10A,H10B)
2.b Aromatic/amide H refined with riding coordinates:
 C1(H1), C3(H3), C13(H13), C14(H14), C15(H15), C16(H16)
2.c Idealised Me refined as rotating group:
 C17(H17A,H17B,H17C), C19(H19A,H19B,H19C), C20(H20A,H20B,H20C), C24(H24A,H24B,
 H24C)
;
_olex2_submission_special_instructions 'No special instructions were received'
_oxdiff_exptl_absorpt_empirical_details
;
Empirical correction (ABSPACK) includes:
- Absorption correction using spherical harmonics
- Frame scaling
;
_oxdiff_exptl_absorpt_empirical_full_max 1.223
_oxdiff_exptl_absorpt_empirical_full_min 0.873

loop_
_space_group_symop_operation_xyz
'x, y, z'
'-x, -y, -z'

loop_
_atom_site_label
_atom_site_type_symbol
_atom_site_fract_x
_atom_site_fract_y
_atom_site_fract_z
_atom_site_U_iso_or_equiv
_atom_site_adp_type
_atom_site_occupancy
_atom_site_site_symmetry_order
_atom_site_calc_flag
_atom_site_refinement_flags_posn
_atom_site_refinement_flags_adp
_atom_site_refinement_flags_occupancy
_atom_site_disorder_assembly
_atom_site_disorder_group
Br1 Br -0.13430(5) 0.56122(6) 0.82860(6) 0.0783(2) Uani 1 1 d . . . . .
O1 O 0.5249(3) 0.6646(3) 0.5778(3) 0.0583(6) Uani 1 1 d . . . . .
O2 O 0.3442(3) 0.5223(3) 1.0171(3) 0.0715(8) Uani 1 1 d . . . . .
O3 O 0.4985(3) 0.7301(3) 1.1870(3) 0.0766(9) Uani 1 1 d . . . . .
O4 O 0.3902(2) 0.8602(3) 0.6893(2) 0.0507(6) Uani 1 1 d . . . . .
O5 O -0.0941(4) 0.6750(6) 0.4479(4) 0.1086(15) Uani 1 1 d . . . . .
O6 O 0.0443(4) 0.7586(5) 0.3621(4) 0.1089(15) Uani 1 1 d . . . . .
N1 N 0.5175(3) 0.8196(3) 0.8539(3) 0.0451(6) Uani 1 1 d . . . . .
C1 C 0.1517(4) 0.6324(4) 0.8855(4) 0.0549(9) Uani 1 1 d . . . . .
H1 H 0.1530 0.6101 0.9571 0.066 Uiso 1 1 calc R . . . .
C2 C 0.0298(4) 0.6218(4) 0.7977(4) 0.0554(9) Uani 1 1 d . . . . .
C3 C 0.0216(4) 0.6566(4) 0.6920(4) 0.0550(9) Uani 1 1 d . . . . .
H3 H -0.0629 0.6482 0.6354 0.066 Uiso 1 1 calc R . . . .
C4 C 0.1407(4) 0.7042(4) 0.6709(4) 0.0488(8) Uani 1 1 d . . . . .
C5 C 0.2651(3) 0.7108(4) 0.7574(3) 0.0454(7) Uani 1 1 d . . . . .
C6 C 0.2729(4) 0.6772(4) 0.8653(4) 0.0479(8) Uani 1 1 d . . . . .
C7 C 0.4091(4) 0.7008(4) 0.9577(3) 0.0484(8) Uani 1 1 d . . . . .
C8 C 0.5248(4) 0.7714(4) 0.9520(3) 0.0472(8) Uani 1 1 d . . . . .
C9 C 0.3917(3) 0.7526(4) 0.7284(3) 0.0442(7) Uani 1 1 d . . . . .
C10 C 0.4056(3) 0.6250(4) 0.6098(3) 0.0477(8) Uani 1 1 d . . . . .
H10A H 0.4113 0.5546 0.6385 0.057 Uiso 1 1 calc R . . . .
H10B H 0.3242 0.5824 0.5247 0.057 Uiso 1 1 calc R . . . .
C11 C 0.6350(4) 0.7802(4) 0.6846(4) 0.0493(8) Uani 1 1 d . . . . .
C12 C 0.6352(4) 0.8622(4) 0.8208(3) 0.0473(8) Uani 1 1 d . . . . .
C13 C 0.7456(4) 0.9841(4) 0.9175(4) 0.0600(9) Uani 1 1 d . . . . .
H13 H 0.7436 1.0429 1.0060 0.072 Uiso 1 1 calc R . . . .
C14 C 0.8595(4) 1.0197(5) 0.8839(5) 0.0700(11) Uani 1 1 d . . . . .
H14 H 0.9351 1.1004 0.9506 0.084 Uiso 1 1 calc R . . . .
C15 C 0.8601(4) 0.9345(5) 0.7505(5) 0.0700(11) Uani 1 1 d . . . . .
H15 H 0.9369 0.9575 0.7280 0.084 Uiso 1 1 calc R . . . .
C16 C 0.7484(4) 0.8168(5) 0.6515(4) 0.0583(9) Uani 1 1 d . . . . .
H16 H 0.7490 0.7612 0.5614 0.070 Uiso 1 1 calc R . . . .
C17 C 0.6679(4) 0.8020(5) 1.0461(4) 0.0596(9) Uani 1 1 d . . . . .
H17A H 0.7265 0.7883 0.9914 0.089 Uiso 1 1 calc GR . . . .
H17B H 0.6650 0.7389 1.0840 0.089 Uiso 1 1 calc GR . . . .
H17C H 0.7033 0.8983 1.1227 0.089 Uiso 1 1 calc GR . . . .
C18 C 0.4130(4) 0.6402(4) 1.0534(4) 0.0573(9) Uani 1 1 d . . . . .
C19 C 0.5151(6) 0.6721(7) 1.2812(5) 0.104(2) Uani 1 1 d . . . . .
H19A H 0.5623 0.6054 1.2533 0.156 Uiso 1 1 calc GR . . . .
H19B H 0.4263 0.6249 1.2760 0.156 Uiso 1 1 calc GR . . . .
H19C H 0.5676 0.7473 1.3769 0.156 Uiso 1 1 calc GR . . . .
C20 C 0.3088(5) 0.9259(5) 0.5233(5) 0.0743(13) Uani 1 1 d . . . . .
H20A H 0.4016 0.9903 0.5776 0.112 Uiso 1 1 calc GR . . . .
H20B H 0.2475 0.9786 0.5226 0.112 Uiso 1 1 calc GR . . . .
H20C H 0.3008 0.8650 0.4276 0.112 Uiso 1 1 calc GR . . . .
C21 C 0.2721(4) 0.8379(4) 0.5891(4) 0.0515(8) Uani 1 1 d . . . . .
C22 C 0.1495(4) 0.7565(4) 0.5706(4) 0.0505(8) Uani 1 1 d . . . . .
C23 C 0.0203(4) 0.7299(5) 0.4595(4) 0.0581(9) Uani 1 1 d . . . . .
C24 C -0.0752(6) 0.7451(7) 0.2565(6) 0.115(2) Uani 1 1 d . . . . .
H24A H -0.0491 0.7555 0.1838 0.173 Uiso 1 1 calc GR . . . .
H24B H -0.1122 0.8174 0.3009 0.173 Uiso 1 1 calc GR . . . .
H24C H -0.1435 0.6534 0.2149 0.173 Uiso 1 1 calc GR . . . .

loop_
_atom_site_aniso_label
_atom_site_aniso_U_11
_atom_site_aniso_U_22
_atom_site_aniso_U_33
_atom_site_aniso_U_23
_atom_site_aniso_U_13
_atom_site_aniso_U_12
Br1 0.0605(3) 0.1056(4) 0.0930(4) 0.0593(3) 0.0432(3) 0.0342(3)
O1 0.0528(14) 0.0653(17) 0.0461(13) 0.0187(12) 0.0223(11) 0.0152(12)
O2 0.0690(18) 0.072(2) 0.0691(18) 0.0439(16) 0.0102(14) 0.0116(15)
O3 0.094(2) 0.074(2) 0.0485(15) 0.0388(15) 0.0063(15) 0.0073(16)
O4 0.0476(13) 0.0542(14) 0.0528(13) 0.0330(12) 0.0103(11) 0.0168(11)
O5 0.060(2) 0.220(5) 0.074(2) 0.088(3) 0.0304(17) 0.060(3)
O6 0.068(2) 0.151(4) 0.108(3) 0.105(3) -0.0101(19) -0.004(2)
N1 0.0473(15) 0.0486(16) 0.0385(14) 0.0216(12) 0.0133(12) 0.0176(13)
C1 0.061(2) 0.063(2) 0.053(2) 0.0336(18) 0.0265(18) 0.0268(18)
C2 0.0469(19) 0.067(2) 0.060(2) 0.0324(19) 0.0269(17) 0.0243(17)
C3 0.049(2) 0.067(2) 0.054(2) 0.0315(19) 0.0183(16) 0.0284(18)
C4 0.0488(19) 0.054(2) 0.0435(17) 0.0235(16) 0.0151(15) 0.0222(16)
C5 0.0471(18) 0.0496(19) 0.0410(17) 0.0220(15) 0.0148(14) 0.0221(15)
C6 0.057(2) 0.0501(19) 0.0450(18) 0.0253(16) 0.0218(16) 0.0258(16)
C7 0.054(2) 0.054(2) 0.0396(17) 0.0246(15) 0.0150(15) 0.0220(16)
C8 0.053(2) 0.051(2) 0.0370(16) 0.0204(15) 0.0137(14) 0.0219(16)
C9 0.0460(18) 0.0466(18) 0.0409(16) 0.0239(15) 0.0121(14) 0.0171(14)
C10 0.0452(18) 0.0501(19) 0.0421(17) 0.0192(15) 0.0144(14) 0.0154(15)
C11 0.0474(19) 0.054(2) 0.0468(18) 0.0261(16) 0.0147(15) 0.0176(16)
C12 0.0477(19) 0.0494(19) 0.0450(18) 0.0243(16) 0.0129(15) 0.0195(15)
C13 0.058(2) 0.056(2) 0.055(2) 0.0222(18) 0.0163(18) 0.0162(18)
C14 0.054(2) 0.063(3) 0.076(3) 0.029(2) 0.017(2) 0.0081(19)
C15 0.056(2) 0.080(3) 0.083(3) 0.046(3) 0.032(2) 0.018(2)
C16 0.053(2) 0.074(3) 0.057(2) 0.036(2) 0.0238(18) 0.0264(19)
C17 0.052(2) 0.073(3) 0.053(2) 0.037(2) 0.0090(17) 0.0208(19)
C18 0.061(2) 0.065(3) 0.051(2) 0.0353(19) 0.0159(17) 0.022(2)
C19 0.118(5) 0.112(4) 0.070(3) 0.067(3) 0.002(3) 0.004(3)
C20 0.065(3) 0.086(3) 0.079(3) 0.060(3) 0.010(2) 0.015(2)
C21 0.056(2) 0.055(2) 0.0472(19) 0.0276(17) 0.0154(16) 0.0266(17)
C22 0.052(2) 0.061(2) 0.0444(18) 0.0282(16) 0.0160(15) 0.0273(17)
C23 0.059(2) 0.072(3) 0.051(2) 0.0336(19) 0.0174(17) 0.032(2)
C24 0.090(4) 0.124(5) 0.103(4) 0.084(4) -0.032(3) -0.004(3)

loop_
_atom_type_symbol
_atom_type_description
_atom_type_scat_dispersion_real
_atom_type_scat_dispersion_imag
_atom_type_scat_source
C C 0.0181 0.0091 'International Tables Vol C Tables 4.2.6.8 and 6.1.1.4'
H H 0.0000 0.0000 'International Tables Vol C Tables 4.2.6.8 and 6.1.1.4'
Br Br -0.6763 1.2805 'International Tables Vol C Tables 4.2.6.8 and 6.1.1.4'
N N 0.0311 0.0180 'International Tables Vol C Tables 4.2.6.8 and 6.1.1.4'
O O 0.0492 0.0322 'International Tables Vol C Tables 4.2.6.8 and 6.1.1.4'

loop_
_geom_angle_atom_site_label_1
_geom_angle_atom_site_label_2
_geom_angle_atom_site_label_3
_geom_angle
_geom_angle_site_symmetry_1
_geom_angle_site_symmetry_3
_geom_angle_publ_flag
C11 O1 C10 117.7(3) . . ?
C18 O3 C19 115.9(4) . . ?
C21 O4 C9 117.3(3) . . ?
C23 O6 C24 115.8(4) . . ?
C8 N1 C9 118.3(3) . . ?
C8 N1 C12 121.7(3) . . ?
C12 N1 C9 110.6(3) . . ?
C2 C1 H1 120.6 . . ?
C2 C1 C6 118.9(3) . . ?
C6 C1 H1 120.6 . . ?
C1 C2 Br1 117.9(3) . . ?
C1 C2 C3 123.3(3) . . ?
C3 C2 Br1 118.7(3) . . ?
C2 C3 H3 120.4 . . ?
C2 C3 C4 119.3(3) . . ?
C4 C3 H3 120.4 . . ?
C3 C4 C5 117.6(3) . . ?
C3 C4 C22 125.3(3) . . ?
C5 C4 C22 117.0(3) . . ?
C4 C5 C9 117.7(3) . . ?
C6 C5 C4 122.7(3) . . ?
C6 C5 C9 119.5(3) . . ?
C1 C6 C5 118.1(3) . . ?
C1 C6 C7 123.5(3) . . ?
C5 C6 C7 118.2(3) . . ?
C6 C7 C18 116.8(3) . . ?
C8 C7 C6 120.9(3) . . ?
C8 C7 C18 122.3(3) . . ?
N1 C8 C17 115.5(3) . . ?
C7 C8 N1 120.8(3) . . ?
C7 C8 C17 123.6(3) . . ?
O4 C9 N1 103.6(3) . . ?
O4 C9 C5 110.3(3) . . ?
O4 C9 C10 109.4(3) . . ?
N1 C9 C5 113.1(3) . . ?
N1 C9 C10 108.7(3) . . ?
C5 C9 C10 111.4(3) . . ?
O1 C10 C9 112.0(3) . . ?
O1 C10 H10A 109.2 . . ?
O1 C10 H10B 109.2 . . ?
C9 C10 H10A 109.2 . . ?
C9 C10 H10B 109.2 . . ?
H10A C10 H10B 107.9 . . ?
O1 C11 C12 123.3(3) . . ?
O1 C11 C16 116.8(3) . . ?
C16 C11 C12 119.9(3) . . ?
C11 C12 N1 118.8(3) . . ?
C13 C12 N1 121.9(3) . . ?
C13 C12 C11 119.2(4) . . ?
C12 C13 H13 119.8 . . ?
C12 C13 C14 120.5(4) . . ?
C14 C13 H13 119.8 . . ?
C13 C14 H14 120.2 . . ?
C15 C14 C13 119.5(4) . . ?
C15 C14 H14 120.2 . . ?
C14 C15 H15 119.8 . . ?
C16 C15 C14 120.4(4) . . ?
C16 C15 H15 119.8 . . ?
C11 C16 H16 119.9 . . ?
C15 C16 C11 120.3(4) . . ?
C15 C16 H16 119.9 . . ?
C8 C17 H17A 109.5 . . ?
C8 C17 H17B 109.5 . . ?
C8 C17 H17C 109.5 . . ?
H17A C17 H17B 109.5 . . ?
H17A C17 H17C 109.5 . . ?
H17B C17 H17C 109.5 . . ?
O2 C18 O3 121.9(3) . . ?
O2 C18 C7 124.1(4) . . ?
O3 C18 C7 114.0(3) . . ?
O3 C19 H19A 109.5 . . ?
O3 C19 H19B 109.5 . . ?
O3 C19 H19C 109.5 . . ?
H19A C19 H19B 109.5 . . ?
H19A C19 H19C 109.5 . . ?
H19B C19 H19C 109.5 . . ?
H20A C20 H20B 109.5 . . ?
H20A C20 H20C 109.5 . . ?
H20B C20 H20C 109.5 . . ?
C21 C20 H20A 109.5 . . ?
C21 C20 H20B 109.5 . . ?
C21 C20 H20C 109.5 . . ?
O4 C21 C20 107.8(3) . . ?
C22 C21 O4 121.1(3) . . ?
C22 C21 C20 130.9(3) . . ?
C4 C22 C23 119.4(3) . . ?
C21 C22 C4 119.1(3) . . ?
C21 C22 C23 121.2(3) . . ?
O5 C23 O6 121.5(4) . . ?
O5 C23 C22 125.5(4) . . ?
O6 C23 C22 112.6(4) . . ?
O6 C24 H24A 109.5 . . ?
O6 C24 H24B 109.5 . . ?
O6 C24 H24C 109.5 . . ?
H24A C24 H24B 109.5 . . ?
H24A C24 H24C 109.5 . . ?
H24B C24 H24C 109.5 . . ?

loop_
_geom_bond_atom_site_label_1
_geom_bond_atom_site_label_2
_geom_bond_distance
_geom_bond_site_symmetry_2
_geom_bond_publ_flag
Br1 C2 1.907(4) . ?
O1 C10 1.434(4) . ?
O1 C11 1.370(4) . ?
O2 C18 1.199(5) . ?
O3 C18 1.332(5) . ?
O3 C19 1.445(5) . ?
O4 C9 1.437(4) . ?
O4 C21 1.367(4) . ?
O5 C23 1.197(5) . ?
O6 C23 1.319(5) . ?
O6 C24 1.447(5) . ?
N1 C8 1.402(4) . ?
N1 C9 1.462(4) . ?
N1 C12 1.435(5) . ?
C1 H1 0.9300 . ?
C1 C2 1.378(5) . ?
C1 C6 1.392(5) . ?
C2 C3 1.379(5) . ?
C3 H3 0.9300 . ?
C3 C4 1.385(5) . ?
C4 C5 1.410(5) . ?
C4 C22 1.477(5) . ?
C5 C6 1.394(5) . ?
C5 C9 1.489(5) . ?
C6 C7 1.466(5) . ?
C7 C8 1.352(5) . ?
C7 C18 1.483(5) . ?
C8 C17 1.508(5) . ?
C9 C10 1.533(5) . ?
C10 H10A 0.9700 . ?
C10 H10B 0.9700 . ?
C11 C12 1.398(5) . ?
C11 C16 1.378(5) . ?
C12 C13 1.378(5) . ?
C13 H13 0.9300 . ?
C13 C14 1.383(6) . ?
C14 H14 0.9300 . ?
C14 C15 1.383(6) . ?
C15 H15 0.9300 . ?
C15 C16 1.367(6) . ?
C16 H16 0.9300 . ?
C17 H17A 0.9600 . ?
C17 H17B 0.9600 . ?
C17 H17C 0.9600 . ?
C19 H19A 0.9600 . ?
C19 H19B 0.9600 . ?
C19 H19C 0.9600 . ?
C20 H20A 0.9600 . ?
C20 H20B 0.9600 . ?
C20 H20C 0.9600 . ?
C20 C21 1.497(5) . ?
C21 C22 1.344(5) . ?
C22 C23 1.495(5) . ?
C24 H24A 0.9600 . ?
C24 H24B 0.9600 . ?
C24 H24C 0.9600 . ?

loop_
_geom_torsion_atom_site_label_1
_geom_torsion_atom_site_label_2
_geom_torsion_atom_site_label_3
_geom_torsion_atom_site_label_4
_geom_torsion
_geom_torsion_site_symmetry_1
_geom_torsion_site_symmetry_2
_geom_torsion_site_symmetry_3
_geom_torsion_site_symmetry_4
_geom_torsion_publ_flag
Br1 C2 C3 C4 178.4(3) . . . . ?
O1 C11 C12 N1 3.5(5) . . . . ?
O1 C11 C12 C13 -174.1(3) . . . . ?
O1 C11 C16 C15 177.1(4) . . . . ?
O4 C9 C10 O1 56.0(4) . . . . ?
O4 C21 C22 C4 7.0(5) . . . . ?
O4 C21 C22 C23 -179.0(3) . . . . ?
N1 C9 C10 O1 -56.4(4) . . . . ?
N1 C12 C13 C14 177.8(4) . . . . ?
C1 C2 C3 C4 0.3(6) . . . . ?
C1 C6 C7 C8 -166.2(4) . . . . ?
C1 C6 C7 C18 15.5(5) . . . . ?
C2 C1 C6 C5 0.7(6) . . . . ?
C2 C1 C6 C7 176.0(3) . . . . ?
C2 C3 C4 C5 1.8(6) . . . . ?
C2 C3 C4 C22 -174.6(4) . . . . ?
C3 C4 C5 C6 -2.7(5) . . . . ?
C3 C4 C5 C9 176.0(3) . . . . ?
C3 C4 C22 C21 160.1(4) . . . . ?
C3 C4 C22 C23 -14.0(6) . . . . ?
C4 C5 C6 C1 1.4(5) . . . . ?
C4 C5 C6 C7 -174.2(3) . . . . ?
C4 C5 C9 O4 37.5(4) . . . . ?
C4 C5 C9 N1 153.0(3) . . . . ?
C4 C5 C9 C10 -84.2(4) . . . . ?
C4 C22 C23 O5 4.3(7) . . . . ?
C4 C22 C23 O6 -168.3(4) . . . . ?
C5 C4 C22 C21 -16.3(5) . . . . ?
C5 C4 C22 C23 169.7(3) . . . . ?
C5 C6 C7 C8 9.2(5) . . . . ?
C5 C6 C7 C18 -169.1(3) . . . . ?
C5 C9 C10 O1 178.2(3) . . . . ?
C6 C1 C2 Br1 -179.7(3) . . . . ?
C6 C1 C2 C3 -1.6(6) . . . . ?
C6 C5 C9 O4 -143.9(3) . . . . ?
C6 C5 C9 N1 -28.3(4) . . . . ?
C6 C5 C9 C10 94.4(4) . . . . ?
C6 C7 C8 N1 -2.3(5) . . . . ?
C6 C7 C8 C17 178.7(3) . . . . ?
C6 C7 C18 O2 45.3(6) . . . . ?
C6 C7 C18 O3 -133.2(4) . . . . ?
C8 N1 C9 O4 154.7(3) . . . . ?
C8 N1 C9 C5 35.2(4) . . . . ?
C8 N1 C9 C10 -89.1(3) . . . . ?
C8 N1 C12 C11 112.6(4) . . . . ?
C8 N1 C12 C13 -69.9(5) . . . . ?
C8 C7 C18 O2 -133.0(5) . . . . ?
C8 C7 C18 O3 48.5(5) . . . . ?
C9 O4 C21 C20 -157.6(3) . . . . ?
C9 O4 C21 C22 26.7(5) . . . . ?
C9 N1 C8 C7 -21.0(5) . . . . ?
C9 N1 C8 C17 158.2(3) . . . . ?
C9 N1 C12 C11 -33.1(4) . . . . ?
C9 N1 C12 C13 144.4(3) . . . . ?
C9 C5 C6 C1 -177.2(3) . . . . ?
C9 C5 C6 C7 7.2(5) . . . . ?
C10 O1 C11 C12 -1.4(5) . . . . ?
C10 O1 C11 C16 -179.7(3) . . . . ?
C11 O1 C10 C9 27.9(4) . . . . ?
C11 C12 C13 C14 -4.6(6) . . . . ?
C12 N1 C8 C7 -164.2(3) . . . . ?
C12 N1 C8 C17 15.0(5) . . . . ?
C12 N1 C9 O4 -58.3(3) . . . . ?
C12 N1 C9 C5 -177.8(3) . . . . ?
C12 N1 C9 C10 57.9(3) . . . . ?
C12 C11 C16 C15 -1.3(6) . . . . ?
C12 C13 C14 C15 2.1(7) . . . . ?
C13 C14 C15 C16 0.9(7) . . . . ?
C14 C15 C16 C11 -1.3(7) . . . . ?
C16 C11 C12 N1 -178.2(3) . . . . ?
C16 C11 C12 C13 4.2(5) . . . . ?
C18 C7 C8 N1 175.9(3) . . . . ?
C18 C7 C8 C17 -3.1(6) . . . . ?
C19 O3 C18 O2 6.8(7) . . . . ?
C19 O3 C18 C7 -174.7(4) . . . . ?
C20 C21 C22 C4 -167.6(4) . . . . ?
C20 C21 C22 C23 6.3(7) . . . . ?
C21 O4 C9 N1 -169.1(3) . . . . ?
C21 O4 C9 C5 -47.7(4) . . . . ?
C21 O4 C9 C10 75.2(4) . . . . ?
C21 C22 C23 O5 -169.7(5) . . . . ?
C21 C22 C23 O6 17.8(6) . . . . ?
C22 C4 C5 C6 174.0(3) . . . . ?
C22 C4 C5 C9 -7.4(5) . . . . ?
C24 O6 C23 O5 11.3(8) . . . . ?
C24 O6 C23 C22 -175.8(4) . . . . ?
